data_2105729
loop_
_publ_author_name
'Saccone, Marco'
'Terraneo, Giancarlo'
'Pilati, Tullio'
'Cavallo, Gabriella'
'Priimagi, Arri'
'Metrangolo, Pierangelo'
'Resnati, Giuseppe'

_publ_section_title
;
 Azobenzene-based difunctional halogen-bond donor: towards the engineering
 of photoresponsive co-crystals
;
_journal_coeditor_code BI5016
_journal_issue 1
_journal_name_full 'Acta Crystallographica Section B'
_journal_page_first 149
_journal_page_last 156
_journal_paper_doi 10.1107/S205252061302622X
_journal_volume 70
_journal_year 2014
_chemical_formula_moiety 'C12 F8 I2 N2, C10 H8 N2'
_chemical_formula_sum 'C22 H8 F8 I2 N4'
_chemical_formula_weight 734.12
_space_group_IT_number 14
_symmetry_cell_setting monoclinic
_symmetry_space_group_name_Hall '-P 2ybc'
_symmetry_space_group_name_H-M 'P 1 21/c 1'
_atom_sites_solution_hydrogens geom
_atom_sites_solution_primary direct
_atom_sites_solution_secondary difmap
_audit_creation_method SHELXL-97
_cell_angle_alpha 90.00
_cell_angle_beta 95.371(12)
_cell_angle_gamma 90.00
_cell_formula_units_Z 2
_cell_length_a 5.9388(10)
_cell_length_b 8.293(2)
_cell_length_c 22.160(4)
_cell_measurement_reflns_used 7724
_cell_measurement_temperature 103(2)
_cell_measurement_theta_max 34.63
_cell_measurement_theta_min 2.62
_cell_volume 1086.6(4)
_computing_cell_refinement 'SAINT (Bruker, 2008)'
_computing_data_collection 'APEX2 (Bruker, 2008)'
_computing_data_reduction SAINT
_computing_molecular_graphics 'Mercury (Macrae et al., 2008)'
_computing_publication_material SHELXL-97
_computing_structure_refinement 'SHELXL-97 (Sheldrick, 2008)'
_computing_structure_solution 'SIR2002 (Burla et al., 2003)'
_diffrn_ambient_temperature 103(2)
_diffrn_measured_fraction_theta_full 0.990
_diffrn_measured_fraction_theta_max 0.821
_diffrn_measurement_device_type 'Bruker APEX-II CCD'
_diffrn_measurement_method '\f and \w scans'
_diffrn_radiation_monochromator graphite
_diffrn_radiation_source 'fine-focus sealed tube'
_diffrn_radiation_type MoK\a
_diffrn_radiation_wavelength 0.71073
_diffrn_reflns_av_R_equivalents 0.0208
_diffrn_reflns_av_sigmaI/netI 0.0202
_diffrn_reflns_limit_h_max 8
_diffrn_reflns_limit_h_min -7
_diffrn_reflns_limit_k_max 12
_diffrn_reflns_limit_k_min -12
_diffrn_reflns_limit_l_max 33
_diffrn_reflns_limit_l_min -32
_diffrn_reflns_number 14181
_diffrn_reflns_theta_full 27.50
_diffrn_reflns_theta_max 34.67
_diffrn_reflns_theta_min 2.62
_diffrn_standards_decay_% 0.00
_exptl_absorpt_coefficient_mu 2.983
_exptl_absorpt_correction_T_max 0.4423
_exptl_absorpt_correction_T_min 0.3720
_exptl_absorpt_correction_type multi-scan
_exptl_absorpt_process_details 'SADABS (Bruker, 2008)'
_exptl_crystal_colour orange
_exptl_crystal_density_diffrn 2.244
_exptl_crystal_density_method 'not measured'
_exptl_crystal_description block
_exptl_crystal_F_000 692
_exptl_crystal_size_max 0.40
_exptl_crystal_size_mid 0.19
_exptl_crystal_size_min 0.10
_refine_diff_density_max 1.604
_refine_diff_density_min -0.771
_refine_ls_extinction_method none
_refine_ls_goodness_of_fit_ref 1.059
_refine_ls_hydrogen_treatment noref
_refine_ls_matrix_type full
_refine_ls_number_parameters 163
_refine_ls_number_reflns 3840
_refine_ls_number_restraints 0
_refine_ls_restrained_S_all 1.059
_refine_ls_R_factor_all 0.0318
_refine_ls_R_factor_gt 0.0235
_refine_ls_shift/su_max 0.000
_refine_ls_shift/su_mean 0.000
_refine_ls_structure_factor_coef Fsqd
_refine_ls_weighting_details 'w=1/[\s^2^(Fo^2^)+(0.0150P)^2^+1.3358P] where P=(Fo^2^+2Fc^2^)/3'
_refine_ls_weighting_scheme calc
_refine_ls_wR_factor_gt 0.0466
_refine_ls_wR_factor_ref 0.0495
_reflns_number_gt 3177
_reflns_number_total 3840
_reflns_threshold_expression I>2\s(I)
_cod_data_source_file bi5016sup1.cif
_cod_data_source_block 2_bipy
_cod_original_sg_symbol_H-M 'P 21/c'
_cod_database_code 2105729

loop_
_symmetry_equiv_pos_as_xyz
'x, y, z'
'-x, y+1/2, -z+1/2'
'-x, -y, -z'
'x, -y-1/2, z-1/2'

loop_
_atom_site_type_symbol
_atom_site_label
_atom_site_fract_x
_atom_site_fract_y
_atom_site_fract_z
_atom_site_U_iso_or_equiv
_atom_site_adp_type
_atom_site_calc_flag
_atom_site_refinement_flags
_atom_site_occupancy
_atom_site_symmetry_multiplicity
I I1 0.48107(2) -0.005344(15) 0.239073(5) 0.01774(4) Uani d . 1 1
F F1 0.0331(2) -0.19078(15) 0.27488(5) 0.0219(2) Uani d . 1 1
F F2 -0.1805(2) -0.19120(16) 0.37490(5) 0.0231(2) Uani d . 1 1
F F3 0.3923(2) 0.14598(15) 0.47139(5) 0.0241(3) Uani d . 1 1
F F4 0.5989(2) 0.14730(15) 0.37167(5) 0.0234(2) Uani d . 1 1
N N1 -0.0390(3) -0.0359(2) 0.47651(8) 0.0221(4) Uani d . 1 1
C C1 0.3200(3) -0.0180(2) 0.31924(8) 0.0163(3) Uani d . 1 1
C C2 0.1219(3) -0.1046(2) 0.32258(8) 0.0166(3) Uani d . 1 1
C C3 0.0108(3) -0.1057(2) 0.37466(8) 0.0173(3) Uani d . 1 1
C C4 0.0943(3) -0.0227(2) 0.42699(8) 0.0168(3) Uani d . 1 1
C C5 0.2970(3) 0.0616(2) 0.42406(8) 0.0178(3) Uani d . 1 1
C C6 0.4055(3) 0.0627(2) 0.37143(9) 0.0178(3) Uani d . 1 1
N N2 0.7031(3) 0.0083(2) 0.13240(8) 0.0260(4) Uani d . 1 1
C C7 0.6291(4) 0.0895(3) 0.08267(9) 0.0243(4) Uani d . 1 1
H H7 0.4934 0.1500 0.0830 0.029 Uiso calc R 1 1
C C8 0.7408(3) 0.0900(3) 0.03015(9) 0.0214(4) Uani d . 1 1
H H8 0.6814 0.1505 -0.0041 0.026 Uiso calc R 1 1
C C9 0.9387(3) 0.0023(2) 0.02784(8) 0.0166(3) Uani d . 1 1
C C10 1.0161(4) -0.0804(3) 0.08052(9) 0.0237(4) Uani d . 1 1
H H10 1.1521 -0.1412 0.0818 0.028 Uiso calc R 1 1
C C11 0.8951(4) -0.0740(3) 0.13104(10) 0.0272(4) Uani d . 1 1
H H11 0.9519 -0.1311 0.1664 0.033 Uiso calc R 1 1

loop_
_atom_site_aniso_label
_atom_site_aniso_U_11
_atom_site_aniso_U_22
_atom_site_aniso_U_33
_atom_site_aniso_U_12
_atom_site_aniso_U_13
_atom_site_aniso_U_23
I1 0.01949(6) 0.02095(6) 0.01384(6) -0.00101(5) 0.00708(4) -0.00067(4)
F1 0.0222(6) 0.0314(6) 0.0126(5) -0.0054(5) 0.0033(4) -0.0053(4)
F2 0.0186(6) 0.0338(7) 0.0175(5) -0.0098(5) 0.0057(4) -0.0031(5)
F3 0.0253(7) 0.0324(6) 0.0152(5) -0.0104(5) 0.0042(5) -0.0083(5)
F4 0.0207(6) 0.0298(6) 0.0206(6) -0.0100(5) 0.0065(5) -0.0043(5)
N1 0.0225(9) 0.0301(9) 0.0148(7) -0.0045(6) 0.0072(6) -0.0040(6)
C1 0.0176(9) 0.0191(8) 0.0130(7) 0.0004(6) 0.0052(6) 0.0004(6)
C2 0.0168(9) 0.0215(8) 0.0115(7) -0.0003(7) 0.0009(6) -0.0014(6)
C3 0.0141(9) 0.0223(8) 0.0158(8) -0.0023(7) 0.0036(6) 0.0001(7)
C4 0.0170(9) 0.0212(9) 0.0128(7) 0.0004(6) 0.0050(6) -0.0010(6)
C5 0.0179(9) 0.0213(8) 0.0143(8) -0.0014(7) 0.0025(7) -0.0030(7)
C6 0.0162(9) 0.0207(8) 0.0170(8) -0.0033(7) 0.0046(7) -0.0004(7)
N2 0.0265(9) 0.0356(10) 0.0173(7) -0.0045(8) 0.0088(7) -0.0038(7)
C7 0.0204(10) 0.0306(10) 0.0232(10) 0.0023(8) 0.0091(8) -0.0049(8)
C8 0.0193(10) 0.0261(9) 0.0194(9) 0.0037(7) 0.0050(7) -0.0003(7)
C9 0.0157(8) 0.0202(8) 0.0143(7) -0.0013(7) 0.0035(6) -0.0006(7)
C10 0.0200(10) 0.0337(11) 0.0179(9) 0.0050(8) 0.0038(7) 0.0073(8)
C11 0.0271(12) 0.0370(12) 0.0180(9) -0.0016(9) 0.0046(8) 0.0052(8)

loop_
_atom_type_symbol
_atom_type_description
_atom_type_scat_dispersion_real
_atom_type_scat_dispersion_imag
_atom_type_scat_source
C C 0.0033 0.0016 'International Tables Vol C Tables 4.2.6.8 and 6.1.1.4'
H H 0.0000 0.0000 'International Tables Vol C Tables 4.2.6.8 and 6.1.1.4'
N N 0.0061 0.0033 'International Tables Vol C Tables 4.2.6.8 and 6.1.1.4'
F F 0.0171 0.0103 'International Tables Vol C Tables 4.2.6.8 and 6.1.1.4'
I I -0.4742 1.8119 'International Tables Vol C Tables 4.2.6.8 and 6.1.1.4'

loop_
_geom_angle_atom_site_label_1
_geom_angle_atom_site_label_2
_geom_angle_atom_site_label_3
_geom_angle_site_symmetry_1
_geom_angle_site_symmetry_3
_geom_angle
N1 N1 C4 3_556 . 114.7(2)
C2 C1 C6 . . 116.78(16)
C2 C1 I1 . . 121.85(13)
C6 C1 I1 . . 121.36(14)
F1 C2 C3 . . 118.11(17)
F1 C2 C1 . . 120.42(16)
C3 C2 C1 . . 121.47(17)
F2 C3 C2 . . 118.57(16)
F2 C3 C4 . . 119.48(16)
C2 C3 C4 . . 121.94(17)
C3 C4 C5 . . 116.58(16)
C3 C4 N1 . . 115.08(17)
C5 C4 N1 . . 128.34(17)
F3 C5 C6 . . 117.36(17)
F3 C5 C4 . . 121.77(16)
C6 C5 C4 . . 120.86(17)
F4 C6 C5 . . 117.70(17)
F4 C6 C1 . . 119.95(16)
C5 C6 C1 . . 122.34(18)
C7 N2 C11 . . 117.25(18)
N2 C7 C8 . . 123.2(2)
N2 C7 H7 . . 118.4
C8 C7 H7 . . 118.4
C9 C8 C7 . . 120.05(19)
C9 C8 H8 . . 120.0
C7 C8 H8 . . 120.0
C8 C9 C10 . . 116.17(17)
C8 C9 C9 . 3_755 121.7(2)
C10 C9 C9 . 3_755 122.1(2)
C11 C10 C9 . . 120.1(2)
C11 C10 H10 . . 119.9
C9 C10 H10 . . 119.9
N2 C11 C10 . . 123.2(2)
N2 C11 H11 . . 118.4
C10 C11 H11 . . 118.4

loop_
_geom_bond_atom_site_label_1
_geom_bond_atom_site_label_2
_geom_bond_site_symmetry_2
_geom_bond_distance
I1 C1 . 2.0975(18)
F1 C2 . 1.342(2)
F2 C3 . 1.339(2)
F3 C5 . 1.341(2)
F4 C6 . 1.346(2)
N1 N1 3_556 1.250(3)
N1 C4 . 1.416(2)
C1 C2 . 1.386(3)
C1 C6 . 1.391(3)
C2 C3 . 1.382(3)
C3 C4 . 1.399(3)
C4 C5 . 1.399(3)
C5 C6 . 1.384(3)
N2 C7 . 1.331(3)
N2 C11 . 1.332(3)
C7 C8 . 1.393(3)
C7 H7 . 0.9500
C8 C9 . 1.387(3)
C8 H8 . 0.9500
C9 C10 . 1.394(3)
C9 C9 3_755 1.490(4)
C10 C11 . 1.387(3)
C10 H10 . 0.9500
C11 H11 . 0.9500

loop_
_geom_hbond_atom_site_label_D
_geom_hbond_atom_site_label_H
_geom_hbond_atom_site_label_A
_geom_hbond_site_symmetry_A
_geom_hbond_distance_DH
_geom_hbond_distance_HA
_geom_hbond_distance_DA
_geom_hbond_angle_DHA
C7 H7 F2 2_555 0.95 2.53 3.429(3) 159
C8 H8 F3 4_565 0.95 2.43 3.205(3) 138
C10 H10 F4 2_745 0.95 2.46 3.316(3) 150
C11 H11 F1 1_655 0.95 2.46 3.359(3) 158

loop_
_geom_torsion_atom_site_label_1
_geom_torsion_atom_site_label_2
_geom_torsion_atom_site_label_3
_geom_torsion_atom_site_label_4
_geom_torsion_site_symmetry_1
_geom_torsion_site_symmetry_4
_geom_torsion
C6 C1 C2 F1 . . -177.46(17)
I1 C1 C2 F1 . . 3.6(3)
C6 C1 C2 C3 . . 2.2(3)
I1 C1 C2 C3 . . -176.72(14)
F1 C2 C3 F2 . . -0.6(3)
C1 C2 C3 F2 . . 179.72(17)
F1 C2 C3 C4 . . 178.31(17)
C1 C2 C3 C4 . . -1.4(3)
F2 C3 C4 C5 . . 178.80(17)
C2 C3 C4 C5 . . -0.1(3)
F2 C3 C4 N1 . . -1.1(3)
C2 C3 C4 N1 . . -179.97(18)
N1 N1 C4 C3 3_556 . 178.6(2)
N1 N1 C4 C5 3_556 . -1.2(4)
C3 C4 C5 F3 . . 179.71(17)
N1 C4 C5 F3 . . -0.5(3)
C3 C4 C5 C6 . . 0.6(3)
N1 C4 C5 C6 . . -179.54(19)
F3 C5 C6 F4 . . 0.4(3)
C4 C5 C6 F4 . . 179.54(18)
F3 C5 C6 C1 . . -178.82(18)
C4 C5 C6 C1 . . 0.3(3)
C2 C1 C6 F4 . . 179.08(17)
I1 C1 C6 F4 . . -2.0(3)
C2 C1 C6 C5 . . -1.7(3)
I1 C1 C6 C5 . . 177.24(15)
C11 N2 C7 C8 . . 0.8(3)
N2 C7 C8 C9 . . 0.4(3)
C7 C8 C9 C10 . . -1.2(3)
C7 C8 C9 C9 . 3_755 179.0(2)
C8 C9 C10 C11 . . 0.9(3)
C9 C9 C10 C11 3_755 . -179.3(2)
C7 N2 C11 C10 . . -1.1(3)
C9 C10 C11 N2 . . 0.2(4)
